data_2311563
loop_
_publ_author_name
'Mohamad, Rapidah'
'Awang, Normah'
'Kamaludin, Nurul Farahana'
'Jotani, Mukesh M.'
'Tiekink, Edward R. T.'

_publ_section_title
;
 Crystal structures and Hirshfeld surface analyses of
 bis-[<i>N</i>,<i>N</i>-bis-(2-meth-oxy-eth-yl)di-thio-carbamato-\k<sup>2</sup><i>S</i>,<i>S</i>']di-<i>n</i>-butyl-tin(IV)
 and
 [<i>N</i>-(2-meth-oxy-eth-yl)-<i>N</i>-methyl-dithio-carbamato-\k<sup>2</sup><i>S</i>,<i>S</i>']tri-phenyl-tin(IV).
;
_journal_coeditor_code HB7731
_journal_issue 'Pt 3'
_journal_name_full 'Acta crystallographica. Section E, Crystallographic communications'
_journal_page_first 302
_journal_page_last 308
_journal_paper_doi 10.1107/S2056989018001901
_journal_volume 74
_journal_year 2018
_chemical_formula_iupac '[Sn (C6 H5)3 (C5 H10 N O S2)]'
_chemical_formula_moiety 'C23 H25 N O S2 Sn'
_chemical_formula_sum 'C23 H25 N O S2 Sn'
_chemical_formula_weight 514.25
_chemical_name_systematic
'[<i>N</i>-(2-Methoxyethyl)-<i>N</i>-methyldithiocarbamato-\k^2^<i>S</i>,<i>S</i>']triphenyltin(IV)'
_space_group_crystal_system triclinic
_space_group_IT_number 2
_space_group_name_Hall '-P 1'
_space_group_name_H-M_alt 'P -1'
_atom_sites_solution_hydrogens geom
_audit_creation_method SHELXL-2014/7
_cell_angle_alpha 91.976(3)
_cell_angle_beta 90.655(3)
_cell_angle_gamma 107.875(3)
_cell_formula_units_Z 2
_cell_length_a 7.6258(3)
_cell_length_b 10.2178(3)
_cell_length_c 14.8621(6)
_cell_measurement_reflns_used 8110
_cell_measurement_temperature 148(2)
_cell_measurement_theta_max 31.4380
_cell_measurement_theta_min 4.1190
_cell_volume 1101.19(7)
_computing_cell_refinement
;
CrysAlis PRO (Agilent, 2015)
;
_computing_data_collection
;
CrysAlis PRO (Agilent, 2015)
;
_computing_data_reduction
;
CrysAlis PRO (Agilent, 2015)
;
_computing_molecular_graphics
;
ORTEP-3 for Windows (Farrugia, 2012)
;
_computing_publication_material
;
publCIF (Westrip, 2010)
;
_computing_structure_refinement
;
SHELXL2014 (Sheldrick, 2015)
;
_computing_structure_solution
;
SHELXS97 (Sheldrick, 2008)
;
_diffrn_ambient_temperature 148(2)
_diffrn_detector_area_resol_mean 10.4041
_diffrn_measured_fraction_theta_full 0.997
_diffrn_measured_fraction_theta_max 0.882
_diffrn_measurement_device_type 'Agilent Technologies SuperNova Dual diffractometer with Atlas detector'
_diffrn_measurement_method '\w scan'
_diffrn_radiation_monochromator Mirror
_diffrn_radiation_source 'SuperNova (Mo) X-ray Source'
_diffrn_radiation_type MoK\a
_diffrn_radiation_wavelength 0.71073
_diffrn_reflns_av_R_equivalents 0.0459
_diffrn_reflns_limit_h_max 11
_diffrn_reflns_limit_h_min -11
_diffrn_reflns_limit_k_max 14
_diffrn_reflns_limit_k_min -15
_diffrn_reflns_limit_l_max 20
_diffrn_reflns_limit_l_min -20
_diffrn_reflns_number 11916
_diffrn_reflns_theta_full 25.242
_diffrn_reflns_theta_max 31.663
_diffrn_reflns_theta_min 3.519
_exptl_absorpt_coefficient_mu 1.363
_exptl_absorpt_correction_T_max 1.00000
_exptl_absorpt_correction_T_min 0.47913
_exptl_absorpt_correction_type multi-scan
_exptl_absorpt_process_details
;
(CrysAlis Pro; Agilent, 2015)
;
_exptl_crystal_colour colourless
_exptl_crystal_density_diffrn 1.551
_exptl_crystal_description slab
_exptl_crystal_F_000 520
_exptl_crystal_size_max 0.500
_exptl_crystal_size_mid 0.300
_exptl_crystal_size_min 0.300
_refine_diff_density_max 2.211
_refine_diff_density_min -1.817
_refine_ls_extinction_method none
_refine_ls_goodness_of_fit_ref 1.088
_refine_ls_hydrogen_treatment constr
_refine_ls_matrix_type full
_refine_ls_number_parameters 255
_refine_ls_number_reflns 6547
_refine_ls_number_restraints 0
_refine_ls_restrained_S_all 1.088
_refine_ls_R_factor_all 0.0427
_refine_ls_R_factor_gt 0.0397
_refine_ls_shift/su_max 0.001
_refine_ls_shift/su_mean 0.000
_refine_ls_structure_factor_coef Fsqd
_refine_ls_weighting_details 'w=1/[\s^2^(Fo^2^)+(0.0671P)^2^+0.2783P] where P=(Fo^2^+2Fc^2^)/3'
_refine_ls_weighting_scheme calc
_refine_ls_wR_factor_gt 0.1108
_refine_ls_wR_factor_ref 0.1138
_reflns_number_gt 6089
_reflns_number_total 6547
_reflns_threshold_expression 'I > 2\s(I)'
_cod_data_source_file hb7731sup1.cif
_cod_data_source_block II
_cod_database_code 2311563
_shelx_space_group_comment
;
The symmetry employed for this shelxl refinement is uniquely defined
by the following loop, which should always be used as a source of
symmetry information in preference to the above space-group names.
They are only intended as comments.
;
_shelx_estimated_absorpt_t_min 0.549
_shelx_estimated_absorpt_t_max 0.685

loop_
_space_group_symop_operation_xyz
'x, y, z'
'-x, -y, -z'

loop_
_atom_site_type_symbol
_atom_site_label
_atom_site_fract_x
_atom_site_fract_y
_atom_site_fract_z
_atom_site_U_iso_or_equiv
_atom_site_adp_type
_atom_site_calc_flag
_atom_site_occupancy
Sn Sn 0.33155(2) 0.17167(2) 0.71926(2) 0.01646(7) Uani d 1
S S1 0.22626(10) 0.21030(8) 0.87168(5) 0.02514(15) Uani d 1
S S2 -0.04590(10) -0.01260(7) 0.76544(5) 0.02473(15) Uani d 1
O O1 -0.3089(3) 0.2686(2) 1.02520(19) 0.0379(6) Uani d 1
N N1 -0.1129(3) 0.0832(3) 0.92564(17) 0.0254(5) Uani d 1
C C1 0.0058(4) 0.0900(3) 0.85949(19) 0.0211(5) Uani d 1
C C2 -0.3028(4) -0.0073(4) 0.9179(3) 0.0358(7) Uani d 1
H H2A -0.3842 0.0464 0.9015 0.054 Uiso calc 1
H H2B -0.3399 -0.0496 0.9757 0.054 Uiso calc 1
H H2C -0.3118 -0.0794 0.8713 0.054 Uiso calc 1
C C3 -0.0635(4) 0.1730(4) 1.0074(2) 0.0302(6) Uani d 1
H H3A 0.0717 0.2002 1.0174 0.036 Uiso calc 1
H H3B -0.1218 0.1203 1.0596 0.036 Uiso calc 1
C C4 -0.1216(4) 0.3017(3) 1.0033(2) 0.0293(6) Uani d 1
H H4A -0.0459 0.3734 1.0464 0.035 Uiso calc 1
H H4B -0.1032 0.3380 0.9421 0.035 Uiso calc 1
C C5 -0.3705(6) 0.3865(4) 1.0244(3) 0.0456(9) Uani d 1
H H5A -0.2985 0.4559 1.0689 0.068 Uiso calc 1
H H5B -0.5011 0.3603 1.0395 0.068 Uiso calc 1
H H5C -0.3542 0.4246 0.9644 0.068 Uiso calc 1
C C11 0.5881(4) 0.3348(3) 0.74340(19) 0.0210(5) Uani d 1
C C12 0.7602(4) 0.3153(3) 0.7336(2) 0.0249(6) Uani d 1
H H12 0.7669 0.2264 0.7169 0.030 Uiso calc 1
C C13 0.9229(4) 0.4240(4) 0.7479(2) 0.0321(7) Uani d 1
H H13 1.0389 0.4091 0.7404 0.039 Uiso calc 1
C C14 0.9145(4) 0.5536(3) 0.7729(2) 0.0308(6) Uani d 1
H H14 1.0250 0.6279 0.7821 0.037 Uiso calc 1
C C15 0.7455(4) 0.5753(3) 0.7846(2) 0.0299(6) Uani d 1
H H15 0.7397 0.6641 0.8021 0.036 Uiso calc 1
C C16 0.5846(4) 0.4662(3) 0.7704(2) 0.0262(6) Uani d 1
H H16 0.4691 0.4814 0.7793 0.031 Uiso calc 1
C C21 0.2016(4) 0.2414(3) 0.61084(18) 0.0188(5) Uani d 1
C C22 0.2874(4) 0.3708(3) 0.5777(2) 0.0262(6) Uani d 1
H H22 0.3998 0.4270 0.6050 0.031 Uiso calc 1
C C23 0.2114(5) 0.4192(4) 0.5050(2) 0.0345(7) Uani d 1
H H23 0.2704 0.5083 0.4838 0.041 Uiso calc 1
C C24 0.0504(5) 0.3373(4) 0.4643(2) 0.0370(7) Uani d 1
H H24 -0.0018 0.3700 0.4148 0.044 Uiso calc 1
C C25 -0.0359(5) 0.2075(4) 0.4951(2) 0.0344(7) Uani d 1
H H25 -0.1463 0.1509 0.4663 0.041 Uiso calc 1
C C26 0.0387(4) 0.1600(3) 0.5682(2) 0.0263(6) Uani d 1
H H26 -0.0219 0.0712 0.5894 0.032 Uiso calc 1
C C31 0.4062(3) -0.0098(3) 0.69017(18) 0.0175(5) Uani d 1
C C32 0.3456(4) -0.1288(3) 0.7390(2) 0.0272(6) Uani d 1
H H32 0.2659 -0.1323 0.7881 0.033 Uiso calc 1
C C33 0.4018(5) -0.2424(3) 0.7156(3) 0.0360(8) Uani d 1
H H33 0.3608 -0.3231 0.7493 0.043 Uiso calc 1
C C34 0.5168(4) -0.2389(3) 0.6439(3) 0.0312(7) Uani d 1
H H34 0.5535 -0.3173 0.6281 0.037 Uiso calc 1
C C35 0.5782(4) -0.1216(3) 0.5952(2) 0.0255(6) Uani d 1
H H35 0.6573 -0.1190 0.5460 0.031 Uiso calc 1
C C36 0.5237(4) -0.0067(3) 0.61873(19) 0.0212(5) Uani d 1
H H36 0.5673 0.0745 0.5857 0.025 Uiso calc 1

loop_
_atom_site_aniso_label
_atom_site_aniso_U_11
_atom_site_aniso_U_22
_atom_site_aniso_U_33
_atom_site_aniso_U_12
_atom_site_aniso_U_13
_atom_site_aniso_U_23
Sn 0.01712(11) 0.01286(10) 0.01959(11) 0.00482(7) 0.00283(7) 0.00054(7)
S1 0.0219(3) 0.0277(3) 0.0224(3) 0.0028(3) 0.0036(2) -0.0031(3)
S2 0.0239(3) 0.0231(3) 0.0250(3) 0.0041(3) 0.0038(3) 0.0000(3)
O1 0.0331(12) 0.0285(11) 0.0553(16) 0.0134(10) 0.0124(11) 0.0057(11)
N1 0.0239(12) 0.0295(12) 0.0249(12) 0.0108(10) 0.0072(9) 0.0043(10)
C1 0.0216(12) 0.0201(12) 0.0233(13) 0.0085(10) 0.0035(10) 0.0037(10)
C2 0.0258(15) 0.0372(17) 0.0429(19) 0.0065(13) 0.0144(13) 0.0060(14)
C3 0.0348(16) 0.0395(17) 0.0213(13) 0.0183(14) 0.0079(11) 0.0027(12)
C4 0.0316(15) 0.0277(14) 0.0259(14) 0.0051(12) 0.0076(12) 0.0003(11)
C5 0.047(2) 0.0374(19) 0.060(3) 0.0249(17) -0.0004(18) -0.0011(18)
C11 0.0195(12) 0.0174(11) 0.0248(13) 0.0038(10) 0.0036(10) 0.0029(9)
C12 0.0225(13) 0.0212(13) 0.0316(15) 0.0079(11) 0.0026(11) -0.0024(11)
C13 0.0185(13) 0.0373(17) 0.0381(17) 0.0052(12) 0.0043(12) -0.0009(13)
C14 0.0248(14) 0.0289(15) 0.0293(15) -0.0053(12) 0.0018(12) -0.0011(12)
C15 0.0336(16) 0.0176(12) 0.0348(16) 0.0025(11) 0.0007(12) -0.0020(11)
C16 0.0243(14) 0.0192(13) 0.0344(16) 0.0059(11) 0.0022(11) -0.0018(11)
C21 0.0201(12) 0.0178(11) 0.0201(12) 0.0077(10) 0.0060(9) 0.0021(9)
C22 0.0267(14) 0.0212(13) 0.0312(15) 0.0075(11) 0.0026(11) 0.0054(11)
C23 0.0418(18) 0.0308(16) 0.0348(17) 0.0155(14) 0.0069(14) 0.0137(13)
C24 0.0381(18) 0.050(2) 0.0303(16) 0.0225(16) 0.0043(13) 0.0139(15)
C25 0.0301(16) 0.0466(19) 0.0252(15) 0.0096(14) -0.0025(12) 0.0034(13)
C26 0.0234(13) 0.0285(14) 0.0242(14) 0.0035(11) 0.0018(11) 0.0027(11)
C31 0.0161(11) 0.0140(10) 0.0219(12) 0.0039(9) 0.0019(9) 0.0016(9)
C32 0.0269(14) 0.0191(13) 0.0389(16) 0.0103(11) 0.0141(12) 0.0109(11)
C33 0.0344(17) 0.0191(13) 0.059(2) 0.0131(12) 0.0178(15) 0.0148(14)
C34 0.0271(14) 0.0196(13) 0.0492(19) 0.0111(11) 0.0036(13) -0.0033(13)
C35 0.0233(13) 0.0269(14) 0.0271(14) 0.0094(11) 0.0042(11) -0.0049(11)
C36 0.0212(12) 0.0199(12) 0.0220(12) 0.0054(10) 0.0036(10) 0.0006(10)

loop_
_atom_type_symbol
_atom_type_description
_atom_type_scat_dispersion_real
_atom_type_scat_dispersion_imag
_atom_type_scat_source
C C 0.0033 0.0016 'International Tables Vol C Tables 4.2.6.8 and 6.1.1.4'
H H 0.0000 0.0000 'International Tables Vol C Tables 4.2.6.8 and 6.1.1.4'
N N 0.0061 0.0033 'International Tables Vol C Tables 4.2.6.8 and 6.1.1.4'
O O 0.0106 0.0060 'International Tables Vol C Tables 4.2.6.8 and 6.1.1.4'
S S 0.1246 0.1234 'International Tables Vol C Tables 4.2.6.8 and 6.1.1.4'
Sn Sn -0.6537 1.4246 'International Tables Vol C Tables 4.2.6.8 and 6.1.1.4'

loop_
_geom_angle_atom_site_label_1
_geom_angle_atom_site_label_2
_geom_angle_atom_site_label_3
_geom_angle
_geom_angle_publ_flag
S1 Sn S2 64.37(2) y
S1 Sn C11 91.17(8) y
S1 Sn C21 115.84(7) y
S1 Sn C31 119.09(7) y
S2 Sn C11 155.54(8) y
S2 Sn C21 87.38(7) y
S2 Sn C31 87.83(7) y
C11 Sn C21 104.11(10) y
C11 Sn C31 105.78(10) y
C21 Sn C31 115.55(10) y
C1 S1 Sn 96.57(10) ?
C1 S2 Sn 79.96(10) ?
C4 O1 C5 111.3(3) ?
C1 N1 C2 121.6(3) ?
C1 N1 C3 121.8(3) ?
C2 N1 C3 116.4(2) ?
N1 C1 S2 122.9(2) ?
N1 C1 S1 118.3(2) ?
S2 C1 S1 118.72(16) ?
N1 C2 H2A 109.5 ?
N1 C2 H2B 109.5 ?
H2A C2 H2B 109.5 ?
N1 C2 H2C 109.5 ?
H2A C2 H2C 109.5 ?
H2B C2 H2C 109.5 ?
N1 C3 C4 113.6(3) ?
N1 C3 H3A 108.8 ?
C4 C3 H3A 108.8 ?
N1 C3 H3B 108.8 ?
C4 C3 H3B 108.8 ?
H3A C3 H3B 107.7 ?
O1 C4 C3 108.7(3) ?
O1 C4 H4A 109.9 ?
C3 C4 H4A 109.9 ?
O1 C4 H4B 109.9 ?
C3 C4 H4B 109.9 ?
H4A C4 H4B 108.3 ?
O1 C5 H5A 109.5 ?
O1 C5 H5B 109.5 ?
H5A C5 H5B 109.5 ?
O1 C5 H5C 109.5 ?
H5A C5 H5C 109.5 ?
H5B C5 H5C 109.5 ?
C12 C11 C16 117.5(3) ?
C12 C11 Sn 123.0(2) ?
C16 C11 Sn 119.5(2) ?
C11 C12 C13 121.2(3) ?
C11 C12 H12 119.4 ?
C13 C12 H12 119.4 ?
C14 C13 C12 119.8(3) ?
C14 C13 H13 120.1 ?
C12 C13 H13 120.1 ?
C13 C14 C15 120.2(3) ?
C13 C14 H14 119.9 ?
C15 C14 H14 119.9 ?
C14 C15 C16 119.5(3) ?
C14 C15 H15 120.2 ?
C16 C15 H15 120.2 ?
C15 C16 C11 121.8(3) ?
C15 C16 H16 119.1 ?
C11 C16 H16 119.1 ?
C22 C21 C26 118.1(3) ?
C22 C21 Sn 118.9(2) ?
C26 C21 Sn 122.9(2) ?
C21 C22 C23 121.1(3) ?
C21 C22 H22 119.4 ?
C23 C22 H22 119.4 ?
C24 C23 C22 119.7(3) ?
C24 C23 H23 120.2 ?
C22 C23 H23 120.2 ?
C23 C24 C25 120.3(3) ?
C23 C24 H24 119.9 ?
C25 C24 H24 119.9 ?
C24 C25 C26 120.1(3) ?
C24 C25 H25 120.0 ?
C26 C25 H25 120.0 ?
C25 C26 C21 120.7(3) ?
C25 C26 H26 119.6 ?
C21 C26 H26 119.6 ?
C36 C31 C32 119.1(2) ?
C36 C31 Sn 117.20(19) ?
C32 C31 Sn 123.70(19) ?
C33 C32 C31 119.9(3) ?
C33 C32 H32 120.0 ?
C31 C32 H32 120.0 ?
C34 C33 C32 120.6(3) ?
C34 C33 H33 119.7 ?
C32 C33 H33 119.7 ?
C35 C34 C33 120.0(3) ?
C35 C34 H34 120.0 ?
C33 C34 H34 120.0 ?
C34 C35 C36 119.7(3) ?
C34 C35 H35 120.1 ?
C36 C35 H35 120.1 ?
C31 C36 C35 120.6(3) ?
C31 C36 H36 119.7 ?
C35 C36 H36 119.7 ?

loop_
_geom_bond_atom_site_label_1
_geom_bond_atom_site_label_2
_geom_bond_distance
_geom_bond_publ_flag
Sn S1 2.4711(7) y
Sn S2 3.0180(7) y
S1 C1 1.755(3) y
S2 C1 1.686(3) y
Sn C11 2.162(3) y
Sn C21 2.136(3) y
Sn C31 2.133(2) y
O1 C4 1.408(4) ?
O1 C5 1.420(4) ?
N1 C1 1.333(4) ?
N1 C2 1.460(4) ?
N1 C3 1.470(4) ?
C2 H2A 0.9800 ?
C2 H2B 0.9800 ?
C2 H2C 0.9800 ?
C3 C4 1.514(4) ?
C3 H3A 0.9900 ?
C3 H3B 0.9900 ?
C4 H4A 0.9900 ?
C4 H4B 0.9900 ?
C5 H5A 0.9800 ?
C5 H5B 0.9800 ?
C5 H5C 0.9800 ?
C11 C12 1.395(4) ?
C11 C16 1.396(4) ?
C12 C13 1.396(4) ?
C12 H12 0.9500 ?
C13 C14 1.383(5) ?
C13 H13 0.9500 ?
C14 C15 1.385(5) ?
C14 H14 0.9500 ?
C15 C16 1.390(4) ?
C15 H15 0.9500 ?
C16 H16 0.9500 ?
C21 C22 1.393(4) ?
C21 C26 1.396(4) ?
C22 C23 1.395(4) ?
C22 H22 0.9500 ?
C23 C24 1.375(5) ?
C23 H23 0.9500 ?
C24 C25 1.384(5) ?
C24 H24 0.9500 ?
C25 C26 1.389(4) ?
C25 H25 0.9500 ?
C26 H26 0.9500 ?
C31 C36 1.392(4) ?
C31 C32 1.393(4) ?
C32 C33 1.389(4) ?
C32 H32 0.9500 ?
C33 C34 1.383(5) ?
C33 H33 0.9500 ?
C34 C35 1.379(5) ?
C34 H34 0.9500 ?
C35 C36 1.395(4) ?
C35 H35 0.9500 ?
C36 H36 0.9500 ?

loop_
_geom_hbond_atom_site_label_D
_geom_hbond_atom_site_label_H
_geom_hbond_atom_site_label_A
_geom_hbond_site_symmetry_A
_geom_hbond_distance_DH
_geom_hbond_distance_HA
_geom_hbond_distance_DA
_geom_hbond_angle_DHA
C35 H35 Cg1 2_656 0.95 2.99 3.760(3) 139

loop_
_geom_torsion_atom_site_label_1
_geom_torsion_atom_site_label_2
_geom_torsion_atom_site_label_3
_geom_torsion_atom_site_label_4
_geom_torsion
C2 N1 C1 S2 -5.0(4)
C3 N1 C1 S2 179.3(2)
C2 N1 C1 S1 175.7(2)
C3 N1 C1 S1 0.0(4)
Sn S2 C1 N1 175.2(2)
Sn S2 C1 S1 -5.46(14)
Sn S1 C1 N1 -174.0(2)
Sn S1 C1 S2 6.62(16)
C1 N1 C3 C4 95.1(3)
C2 N1 C3 C4 -80.8(3)
C5 O1 C4 C3 178.7(3)
N1 C3 C4 O1 81.8(3)
C16 C11 C12 C13 -1.7(5)
Sn C11 C12 C13 178.5(2)
C11 C12 C13 C14 0.5(5)
C12 C13 C14 C15 0.6(5)
C13 C14 C15 C16 -0.4(5)
C14 C15 C16 C11 -0.9(5)
C12 C11 C16 C15 1.9(5)
Sn C11 C16 C15 -178.3(2)
C26 C21 C22 C23 1.3(4)
Sn C21 C22 C23 177.9(2)
C21 C22 C23 C24 -1.1(5)
C22 C23 C24 C25 0.0(5)
C23 C24 C25 C26 0.8(5)
C24 C25 C26 C21 -0.6(5)
C22 C21 C26 C25 -0.4(4)
Sn C21 C26 C25 -176.9(2)
C36 C31 C32 C33 -0.4(5)
Sn C31 C32 C33 -179.7(3)
C31 C32 C33 C34 -0.4(5)
C32 C33 C34 C35 0.6(6)
C33 C34 C35 C36 0.0(5)
C32 C31 C36 C35 0.9(4)
Sn C31 C36 C35 -179.7(2)
C34 C35 C36 C31 -0.8(4)
